data_4347370
loop_
_publ_author_name
'Christianson, Anna M.'
'Gabba\"i, Fran\,cois P'

_publ_section_title
;
 Synthesis and Coordination Chemistry of a Phosphine-Decorated
 Fluorescein: &quot;Double Turn-On&quot; Sensing of Gold(III) Ions in
 Water.
;
_journal_issue 12
_journal_name_full 'Inorganic chemistry'
_journal_page_first 5828
_journal_page_last 5835
_journal_paper_doi 10.1021/acs.inorgchem.6b00080
_journal_volume 55
_journal_year 2016
_chemical_formula_moiety 'C31 H21 O4 P'
_chemical_formula_sum 'C31 H21 O4 P'
_chemical_formula_weight 488.45
_space_group_IT_number 19
_space_group_name_Hall 'P 2ac 2ab'
_space_group_name_H-M_alt 'P 21 21 21'
_symmetry_cell_setting orthorhombic
_symmetry_space_group_name_H-M 'P 21 21 21'
_atom_sites_solution_hydrogens geom
_atom_sites_solution_primary direct
_atom_sites_solution_secondary difmap
_audit_creation_method SHELXL-97
_cell_angle_alpha 90.00
_cell_angle_beta 90.00
_cell_angle_gamma 90.00
_cell_formula_units_Z 4
_cell_length_a 11.0829(3)
_cell_length_b 13.6669(4)
_cell_length_c 15.3382(5)
_cell_measurement_reflns_used 9977
_cell_measurement_temperature 100(2)
_cell_measurement_theta_max 25.14
_cell_measurement_theta_min 2.27
_cell_volume 2323.26(12)
_computing_cell_refinement 'Bruker SMART'
_computing_data_collection 'Bruker SMART'
_computing_data_reduction 'Bruker SAINT'
_computing_molecular_graphics 'Bruker SHELXTL'
_computing_publication_material 'Bruker SHELXTL'
_computing_structure_refinement 'SHELXL-97 (Sheldrick, 1997)'
_computing_structure_solution 'SHELXS-97 (Sheldrick, 1990)'
_diffrn_ambient_temperature 100(2)
_diffrn_measured_fraction_theta_full 0.996
_diffrn_measured_fraction_theta_max 0.996
_diffrn_measurement_device_type 'CCD area detector'
_diffrn_measurement_method 'phi and omega scans'
_diffrn_radiation_monochromator graphite
_diffrn_radiation_source 'fine-focus sealed tube'
_diffrn_radiation_type MoK\a
_diffrn_radiation_wavelength 0.71073
_diffrn_reflns_av_R_equivalents 0.1327
_diffrn_reflns_av_sigmaI/netI 0.0596
_diffrn_reflns_limit_h_max 13
_diffrn_reflns_limit_h_min -13
_diffrn_reflns_limit_k_max 17
_diffrn_reflns_limit_k_min -17
_diffrn_reflns_limit_l_max 19
_diffrn_reflns_limit_l_min -19
_diffrn_reflns_number 63956
_diffrn_reflns_theta_full 26.43
_diffrn_reflns_theta_max 26.43
_diffrn_reflns_theta_min 2.37
_exptl_absorpt_coefficient_mu 0.157
_exptl_absorpt_correction_T_max 0.9938
_exptl_absorpt_correction_T_min 0.9679
_exptl_absorpt_correction_type multi-scan
_exptl_absorpt_process_details sadabs
_exptl_crystal_colour orange
_exptl_crystal_density_diffrn 1.396
_exptl_crystal_density_meas 0
_exptl_crystal_density_method 'not measured'
_exptl_crystal_description needle
_exptl_crystal_F_000 1016
_exptl_crystal_size_max 0.21
_exptl_crystal_size_mid 0.04
_exptl_crystal_size_min 0.04
_refine_diff_density_max 0.239
_refine_diff_density_min -0.325
_refine_diff_density_rms 0.055
_refine_ls_abs_structure_details 'Flack H D (1983), Acta Cryst. A39, 876-881'
_refine_ls_abs_structure_Flack 0.06(9)
_refine_ls_extinction_method none
_refine_ls_goodness_of_fit_ref 1.083
_refine_ls_hydrogen_treatment riding
_refine_ls_matrix_type full
_refine_ls_number_parameters 329
_refine_ls_number_reflns 4749
_refine_ls_number_restraints 0
_refine_ls_restrained_S_all 1.083
_refine_ls_R_factor_all 0.0642
_refine_ls_R_factor_gt 0.0433
_refine_ls_shift/su_max 0.001
_refine_ls_shift/su_mean 0.000
_refine_ls_structure_factor_coef Fsqd
_refine_ls_weighting_details 'calc w=1/[\s^2^(Fo^2^)+(0.0436P)^2^+0.0831P] where P=(Fo^2^+2Fc^2^)/3'
_refine_ls_weighting_scheme calc
_refine_ls_wR_factor_gt 0.0823
_refine_ls_wR_factor_ref 0.0871
_reflns_number_gt 3879
_reflns_number_total 4749
_reflns_threshold_expression >2sigma(I)
_cod_data_source_file ic6b00080_si_003.cif
_cod_data_source_block i
_cod_depositor_comments
;
The following automatic conversions were performed:

data item '_symmetry_cell_setting' value 'Orthorhombic' was changed
to 'orthorhombic' in accordance with the
/home/saulius/struct/COD-crude-data/automatic-downloads/DataCite-retrospective/ACS/depositions/lib/dictionaries/cif_core.dic
dictionary named 'cif_core.dic' version 2.4.2 last updated on
2011-04-26.

Automatic conversion script
Id: cif_fix_values 6909 2019-04-08 15:41:33Z antanas 
;
_cod_original_sg_symbol_H-M P2(1)2(1)2(1)
_cod_database_code 4347370

loop_
_symmetry_equiv_pos_as_xyz
'x, y, z'
'-x+1/2, -y, z+1/2'
'-x, y+1/2, -z+1/2'
'x+1/2, -y+1/2, -z'

loop_
_atom_site_label
_atom_site_type_symbol
_atom_site_fract_x
_atom_site_fract_y
_atom_site_fract_z
_atom_site_U_iso_or_equiv
_atom_site_adp_type
_atom_site_occupancy
_atom_site_symmetry_multiplicity
_atom_site_calc_flag
_atom_site_refinement_flags
_atom_site_disorder_assembly
_atom_site_disorder_group
P1 P 0.45408(5) 0.46101(4) 0.80850(4) 0.01256(14) Uani 1 1 d . . .
C1 C 0.4681(2) 0.57428(16) 0.87004(14) 0.0128(5) Uani 1 1 d . . .
O1 O 0.67046(16) 0.19026(12) 1.13538(10) 0.0176(4) Uani 1 1 d . . .
O35 O 0.38709(14) 0.38440(12) 0.85860(10) 0.0161(4) Uani 1 1 d . . .
O2 O 0.88158(14) 0.42140(12) 0.96508(10) 0.0156(4) Uani 1 1 d . . .
C2 C 0.3724(2) 0.64023(17) 0.86186(15) 0.0163(5) Uani 1 1 d . . .
H2 H 0.3067 0.6245 0.8247 0.020 Uiso 1 1 calc R . .
O3 O 1.09995(15) 0.62077(14) 0.77450(12) 0.0275(5) Uani 1 1 d . . .
C3 C 0.3714(2) 0.72793(19) 0.90680(15) 0.0196(6) Uani 1 1 d . . .
H3 H 0.3059 0.7720 0.8999 0.024 Uiso 1 1 calc R . .
C4 C 0.4655(2) 0.75125(18) 0.96155(14) 0.0208(6) Uani 1 1 d . . .
H4 H 0.4659 0.8118 0.9919 0.025 Uiso 1 1 calc R . .
C5 C 0.5593(2) 0.68584(18) 0.97194(15) 0.0177(6) Uani 1 1 d . . .
H5 H 0.6228 0.7015 1.0111 0.021 Uiso 1 1 calc R . .
C6 C 0.5636(2) 0.59804(17) 0.92690(14) 0.0144(5) Uani 1 1 d . . .
C7 C 0.6734(2) 0.53606(18) 0.93960(13) 0.0138(5) Uani 1 1 d . . .
C14 C 0.6683(2) 0.44795(17) 0.99135(14) 0.0133(5) Uani 1 1 d . . .
C10 C 0.9007(2) 0.66800(17) 0.80716(16) 0.0182(6) Uani 1 1 d . . .
H10 H 0.9064 0.7249 0.7718 0.022 Uiso 1 1 calc R . .
C9 C 0.7962(2) 0.64806(18) 0.84734(15) 0.0163(6) Uani 1 1 d . . .
H9 H 0.7298 0.6910 0.8390 0.020 Uiso 1 1 calc R . .
C15 C 0.5640(2) 0.41174(17) 1.03240(14) 0.0149(5) Uani 1 1 d . . .
H15 H 0.4906 0.4471 1.0271 0.018 Uiso 1 1 calc R . .
C11 C 1.0062(2) 0.60439(18) 0.81626(16) 0.0187(5) Uani 1 1 d . . .
C13 C 0.8873(2) 0.50312(17) 0.91336(14) 0.0146(5) Uani 1 1 d . . .
C17 C 0.6733(2) 0.27421(17) 1.08918(15) 0.0144(5) Uani 1 1 d . . .
C16 C 0.5656(2) 0.32699(17) 1.07981(14) 0.0150(5) Uani 1 1 d . . .
H16 H 0.4937 0.3039 1.1064 0.018 Uiso 1 1 calc R . .
C18 C 0.7794(2) 0.30781(17) 1.05059(14) 0.0149(5) Uani 1 1 d . . .
H18 H 0.8529 0.2729 1.0572 0.018 Uiso 1 1 calc R . .
C19 C 0.7748(2) 0.39341(18) 1.00244(15) 0.0143(5) Uani 1 1 d . . .
C12 C 0.9938(2) 0.52212(18) 0.87367(15) 0.0181(6) Uani 1 1 d . . .
H12 H 1.0610 0.4805 0.8839 0.022 Uiso 1 1 calc R . .
C8 C 0.7811(2) 0.56361(17) 0.90282(14) 0.0131(5) Uani 1 1 d . . .
C21 C 0.3794(2) 0.49067(17) 0.70714(14) 0.0147(5) Uani 1 1 d . . .
C20 C 0.4107(2) 0.57129(18) 0.65665(15) 0.0178(6) Uani 1 1 d . . .
H20 H 0.4685 0.6168 0.6778 0.021 Uiso 1 1 calc R . .
C22 C 0.3580(2) 0.58554(19) 0.57574(15) 0.0215(6) Uani 1 1 d . . .
H22 H 0.3797 0.6406 0.5413 0.026 Uiso 1 1 calc R . .
C23 C 0.2740(2) 0.5196(2) 0.54540(15) 0.0246(7) Uani 1 1 d . . .
H23 H 0.2384 0.5290 0.4897 0.029 Uiso 1 1 calc R . .
C24 C 0.2412(2) 0.4401(2) 0.59506(16) 0.0277(7) Uani 1 1 d . . .
H24 H 0.1824 0.3955 0.5740 0.033 Uiso 1 1 calc R . .
C25 C 0.2941(2) 0.4253(2) 0.67581(15) 0.0218(6) Uani 1 1 d . . .
H25 H 0.2718 0.3701 0.7099 0.026 Uiso 1 1 calc R . .
C26 C 0.6019(2) 0.41788(17) 0.77845(14) 0.0140(5) Uani 1 1 d . . .
C27 C 0.6781(2) 0.47087(19) 0.72220(15) 0.0168(5) Uani 1 1 d . . .
H27 H 0.6507 0.5302 0.6966 0.020 Uiso 1 1 calc R . .
C28 C 0.7925(2) 0.43661(18) 0.70422(15) 0.0197(6) Uani 1 1 d . . .
H28 H 0.8443 0.4727 0.6668 0.024 Uiso 1 1 calc R . .
C29 C 0.8317(2) 0.34961(19) 0.74080(15) 0.0196(6) Uani 1 1 d . . .
H29 H 0.9106 0.3264 0.7283 0.024 Uiso 1 1 calc R . .
C30 C 0.7577(2) 0.29636(18) 0.79497(16) 0.0201(6) Uani 1 1 d . . .
H30 H 0.7851 0.2365 0.8193 0.024 Uiso 1 1 calc R . .
C31 C 0.6421(2) 0.33077(17) 0.81395(15) 0.0151(5) Uani 1 1 d . . .
H31 H 0.5909 0.2942 0.8514 0.018 Uiso 1 1 calc R . .
H1 H 0.749(3) 0.157(2) 1.1426(19) 0.048(9) Uiso 1 1 d . A 1

loop_
_atom_site_aniso_label
_atom_site_aniso_U_11
_atom_site_aniso_U_22
_atom_site_aniso_U_33
_atom_site_aniso_U_23
_atom_site_aniso_U_13
_atom_site_aniso_U_12
P1 0.0132(3) 0.0125(3) 0.0120(3) 0.0011(3) -0.0013(3) -0.0007(3)
C1 0.0129(12) 0.0145(12) 0.0110(11) 0.0008(10) 0.0039(10) -0.0001(10)
O1 0.0198(10) 0.0153(10) 0.0177(9) 0.0071(8) -0.0002(8) 0.0002(8)
O35 0.0161(9) 0.0158(9) 0.0162(8) 0.0055(7) -0.0008(7) -0.0036(7)
O2 0.0110(9) 0.0161(9) 0.0196(8) 0.0068(8) 0.0002(7) -0.0004(7)
C2 0.0156(13) 0.0212(15) 0.0122(12) 0.0029(11) -0.0003(11) 0.0019(11)
O3 0.0162(9) 0.0328(11) 0.0335(10) 0.0103(9) 0.0048(8) -0.0038(8)
C3 0.0188(14) 0.0235(15) 0.0166(12) 0.0018(12) 0.0027(12) 0.0090(12)
C4 0.0273(15) 0.0179(14) 0.0172(12) -0.0057(11) 0.0018(12) 0.0016(12)
C5 0.0183(14) 0.0204(14) 0.0146(12) -0.0064(11) -0.0041(11) 0.0024(12)
C6 0.0125(13) 0.0182(13) 0.0126(11) 0.0024(10) 0.0030(10) -0.0001(11)
C7 0.0181(13) 0.0156(12) 0.0077(10) -0.0043(11) -0.0047(10) 0.0018(11)
C14 0.0172(13) 0.0129(13) 0.0099(11) -0.0023(10) -0.0011(10) -0.0012(11)
C10 0.0205(13) 0.0155(13) 0.0185(12) 0.0043(12) -0.0044(12) -0.0054(10)
C9 0.0159(13) 0.0150(14) 0.0181(12) 0.0007(11) -0.0047(11) 0.0007(10)
C15 0.0126(13) 0.0173(13) 0.0147(12) -0.0019(11) -0.0030(10) 0.0029(10)
C11 0.0166(13) 0.0225(14) 0.0171(12) 0.0003(12) -0.0015(11) -0.0040(11)
C13 0.0188(13) 0.0113(13) 0.0137(11) 0.0005(11) -0.0042(11) -0.0017(10)
C17 0.0205(14) 0.0137(13) 0.0091(11) 0.0011(10) -0.0037(10) 0.0000(11)
C16 0.0137(13) 0.0178(13) 0.0135(12) 0.0002(11) 0.0030(10) -0.0033(10)
C18 0.0146(13) 0.0135(13) 0.0165(13) -0.0003(11) -0.0001(11) 0.0022(10)
C19 0.0146(13) 0.0166(14) 0.0116(11) -0.0031(11) -0.0014(10) -0.0020(11)
C12 0.0147(13) 0.0195(14) 0.0203(12) 0.0029(11) -0.0032(11) 0.0014(11)
C8 0.0153(13) 0.0120(13) 0.0119(11) -0.0012(10) -0.0027(10) -0.0004(10)
C21 0.0154(12) 0.0168(13) 0.0121(11) -0.0021(10) 0.0000(10) 0.0044(10)
C20 0.0194(14) 0.0153(13) 0.0186(12) 0.0000(11) -0.0020(10) 0.0000(10)
C22 0.0244(15) 0.0240(15) 0.0161(13) 0.0068(12) -0.0006(11) 0.0046(12)
C23 0.0216(15) 0.0401(19) 0.0120(12) 0.0018(13) -0.0051(11) 0.0022(13)
C24 0.0261(16) 0.0360(18) 0.0212(13) -0.0054(13) -0.0064(12) -0.0053(13)
C25 0.0237(14) 0.0244(15) 0.0172(13) -0.0006(12) -0.0009(11) -0.0037(11)
C26 0.0138(12) 0.0157(13) 0.0125(11) -0.0033(10) -0.0028(10) -0.0012(10)
C27 0.0193(13) 0.0145(13) 0.0165(12) 0.0015(11) -0.0004(10) -0.0013(11)
C28 0.0206(14) 0.0202(15) 0.0182(13) -0.0018(12) 0.0035(11) -0.0036(11)
C29 0.0138(13) 0.0250(15) 0.0200(13) -0.0071(12) 0.0009(11) 0.0024(12)
C30 0.0243(14) 0.0176(14) 0.0184(13) -0.0037(12) -0.0047(12) 0.0051(11)
C31 0.0199(13) 0.0133(13) 0.0121(12) -0.0025(11) -0.0026(11) -0.0001(10)

loop_
_atom_type_symbol
_atom_type_description
_atom_type_scat_dispersion_real
_atom_type_scat_dispersion_imag
_atom_type_scat_source
C C 0.0033 0.0016 'International Tables Vol C Tables 4.2.6.8 and 6.1.1.4'
H H 0.0000 0.0000 'International Tables Vol C Tables 4.2.6.8 and 6.1.1.4'
O O 0.0106 0.0060 'International Tables Vol C Tables 4.2.6.8 and 6.1.1.4'
P P 0.1023 0.0942 'International Tables Vol C Tables 4.2.6.8 and 6.1.1.4'

loop_
_geom_angle_atom_site_label_1
_geom_angle_atom_site_label_2
_geom_angle_atom_site_label_3
_geom_angle
O35 P1 C26 110.72(10)
O35 P1 C21 111.82(10)
C26 P1 C21 105.64(10)
O35 P1 C1 111.81(10)
C26 P1 C1 109.46(11)
C21 P1 C1 107.13(11)
C2 C1 C6 118.5(2)
C2 C1 P1 115.92(17)
C6 C1 P1 125.54(18)
C19 O2 C13 120.64(18)
C3 C2 C1 121.4(2)
C4 C3 C2 119.9(2)
C3 C4 C5 119.4(2)
C4 C5 C6 122.0(2)
C5 C6 C1 118.8(2)
C5 C6 C7 117.0(2)
C1 C6 C7 124.1(2)
C8 C7 C14 119.3(2)
C8 C7 C6 119.9(2)
C14 C7 C6 120.8(2)
C15 C14 C19 116.7(2)
C15 C14 C7 124.9(2)
C19 C14 C7 118.4(2)
C9 C10 C11 121.7(2)
C10 C9 C8 122.3(2)
C16 C15 C14 121.7(2)
O3 C11 C12 122.6(2)
O3 C11 C10 120.8(2)
C12 C11 C10 116.5(2)
C12 C13 O2 117.2(2)
C12 C13 C8 123.3(2)
O2 C13 C8 119.5(2)
O1 C17 C18 121.5(2)
O1 C17 C16 118.2(2)
C18 C17 C16 120.3(2)
C15 C16 C17 120.1(2)
C19 C18 C17 118.3(2)
O2 C19 C18 115.3(2)
O2 C19 C14 121.8(2)
C18 C19 C14 122.9(2)
C13 C12 C11 120.7(2)
C7 C8 C9 124.2(2)
C7 C8 C13 120.3(2)
C9 C8 C13 115.4(2)
C25 C21 C20 119.2(2)
C25 C21 P1 117.75(18)
C20 C21 P1 122.88(18)
C22 C20 C21 120.4(2)
C23 C22 C20 119.7(2)
C24 C23 C22 120.5(2)
C23 C24 C25 120.0(2)
C24 C25 C21 120.2(2)
C31 C26 C27 119.4(2)
C31 C26 P1 118.30(18)
C27 C26 P1 122.27(19)
C28 C27 C26 119.9(2)
C27 C28 C29 119.9(2)
C30 C29 C28 120.8(2)
C29 C30 C31 119.7(2)
C26 C31 C30 120.3(2)

loop_
_geom_bond_atom_site_label_1
_geom_bond_atom_site_label_2
_geom_bond_distance
P1 O35 1.4960(16)
P1 C26 1.802(2)
P1 C21 1.807(2)
P1 C1 1.820(2)
C1 C2 1.398(3)
C1 C6 1.409(3)
O1 C17 1.349(3)
O2 C19 1.369(3)
O2 C13 1.371(3)
C2 C3 1.383(3)
O3 C11 1.241(3)
C3 C4 1.376(3)
C4 C5 1.380(3)
C5 C6 1.385(3)
C6 C7 1.496(3)
C7 C8 1.373(3)
C7 C14 1.444(3)
C14 C15 1.406(3)
C14 C19 1.406(3)
C10 C9 1.339(3)
C10 C11 1.464(3)
C9 C8 1.444(3)
C15 C16 1.368(3)
C11 C12 1.435(3)
C13 C12 1.353(3)
C13 C8 1.447(3)
C17 C18 1.394(3)
C17 C16 1.401(3)
C18 C19 1.384(3)
C21 C25 1.387(3)
C21 C20 1.391(3)
C20 C22 1.385(3)
C22 C23 1.377(4)
C23 C24 1.375(4)
C24 C25 1.385(3)
C26 C31 1.383(3)
C26 C27 1.408(3)
C27 C28 1.379(3)
C28 C29 1.385(3)
C29 C30 1.376(3)
C30 C31 1.395(3)

loop_
_geom_torsion_atom_site_label_1
_geom_torsion_atom_site_label_2
_geom_torsion_atom_site_label_3
_geom_torsion_atom_site_label_4
_geom_torsion
O35 P1 C1 C2 -87.15(18)
C26 P1 C1 C2 149.78(17)
C21 P1 C1 C2 35.7(2)
O35 P1 C1 C6 90.0(2)
C26 P1 C1 C6 -33.1(2)
C21 P1 C1 C6 -147.2(2)
C6 C1 C2 C3 1.3(3)
P1 C1 C2 C3 178.65(18)
C1 C2 C3 C4 -0.6(4)
C2 C3 C4 C5 -0.9(4)
C3 C4 C5 C6 1.9(4)
C4 C5 C6 C1 -1.2(4)
C4 C5 C6 C7 176.4(2)
C2 C1 C6 C5 -0.4(3)
P1 C1 C6 C5 -177.49(18)
C2 C1 C6 C7 -177.8(2)
P1 C1 C6 C7 5.1(3)
C5 C6 C7 C8 -72.8(3)
C1 C6 C7 C8 104.7(3)
C5 C6 C7 C14 106.3(3)
C1 C6 C7 C14 -76.3(3)
C8 C7 C14 C15 -180.0(2)
C6 C7 C14 C15 1.0(3)
C8 C7 C14 C19 0.2(3)
C6 C7 C14 C19 -178.9(2)
C11 C10 C9 C8 0.7(4)
C19 C14 C15 C16 -0.8(3)
C7 C14 C15 C16 179.3(2)
C9 C10 C11 O3 175.7(2)
C9 C10 C11 C12 -2.8(4)
C19 O2 C13 C12 -175.3(2)
C19 O2 C13 C8 4.0(3)
C14 C15 C16 C17 0.6(3)
O1 C17 C16 C15 -179.0(2)
C18 C17 C16 C15 0.2(4)
O1 C17 C18 C19 178.5(2)
C16 C17 C18 C19 -0.7(3)
C13 O2 C19 C18 177.7(2)
C13 O2 C19 C14 -1.6(3)
C17 C18 C19 O2 -178.9(2)
C17 C18 C19 C14 0.4(3)
C15 C14 C19 O2 179.64(19)
C7 C14 C19 O2 -0.5(3)
C15 C14 C19 C18 0.3(3)
C7 C14 C19 C18 -179.8(2)
O2 C13 C12 C11 178.0(2)
C8 C13 C12 C11 -1.2(4)
O3 C11 C12 C13 -175.4(2)
C10 C11 C12 C13 3.1(3)
C14 C7 C8 C9 177.6(2)
C6 C7 C8 C9 -3.3(3)
C14 C7 C8 C13 2.1(3)
C6 C7 C8 C13 -178.8(2)
C10 C9 C8 C7 -174.6(2)
C10 C9 C8 C13 1.2(3)
C12 C13 C8 C7 175.0(2)
O2 C13 C8 C7 -4.2(3)
C12 C13 C8 C9 -0.9(3)
O2 C13 C8 C9 179.86(19)
O35 P1 C21 C25 -17.3(2)
C26 P1 C21 C25 103.3(2)
C1 P1 C21 C25 -140.10(19)
O35 P1 C21 C20 167.94(18)
C26 P1 C21 C20 -71.5(2)
C1 P1 C21 C20 45.1(2)
C25 C21 C20 C22 -0.6(4)
P1 C21 C20 C22 174.11(19)
C21 C20 C22 C23 0.2(4)
C20 C22 C23 C24 0.6(4)
C22 C23 C24 C25 -0.9(4)
C23 C24 C25 C21 0.5(4)
C20 C21 C25 C24 0.3(4)
P1 C21 C25 C24 -174.7(2)
O35 P1 C26 C31 -9.3(2)
C21 P1 C26 C31 -130.57(19)
C1 P1 C26 C31 114.37(19)
O35 P1 C26 C27 172.26(18)
C21 P1 C26 C27 51.0(2)
C1 P1 C26 C27 -64.0(2)
C31 C26 C27 C28 -1.2(3)
P1 C26 C27 C28 177.23(18)
C26 C27 C28 C29 0.7(4)
C27 C28 C29 C30 0.2(4)
C28 C29 C30 C31 -0.6(4)
C27 C26 C31 C30 0.8(3)
P1 C26 C31 C30 -177.70(18)
C29 C30 C31 C26 0.1(4)
